data_7054021
loop_
_publ_author_name
'\'Switlicka-Olszewska, Anna'
'Machura, Barbara'
'Mrozi\'nski, Jerzy'
'Kali\'nska, Bo\.zena'
'Kruszynski, Rafa\/l'
'Penkala, Mateusz'

_publ_section_title
;
 Effect of N-donor ancillary ligands on structural and magnetic properties
 of oxalate copper(ii) complexes
;
_journal_issue 4
_journal_name_full 'New Journal of Chemistry'
_journal_page_first 1611
_journal_paper_doi 10.1039/c3nj01541f
_journal_volume 38
_journal_year 2014
_chemical_formula_moiety 'C8 H10 Cu N6 O4, 3(H2 O)'
_chemical_formula_sum 'C8 H16 Cu N6 O7'
_chemical_formula_weight 371.81
_chemical_name_systematic
; 
 ? 
;
_space_group_IT_number 2
_symmetry_cell_setting triclinic
_symmetry_space_group_name_Hall '-P 1'
_symmetry_space_group_name_H-M 'P -1'
_atom_sites_solution_hydrogens difmap
_atom_sites_solution_primary direct
_atom_sites_solution_secondary difmap
_audit_creation_method SHELXL-97
_cell_angle_alpha 63.807(6)
_cell_angle_beta 74.368(5)
_cell_angle_gamma 82.407(5)
_cell_formula_units_Z 2
_cell_length_a 9.0343(5)
_cell_length_b 9.2812(6)
_cell_length_c 10.1736(6)
_cell_measurement_reflns_used 2386
_cell_measurement_temperature 295.0(2)
_cell_measurement_theta_max 28.3010
_cell_measurement_theta_min 3.8300
_cell_volume 737.05(9)
_computing_cell_refinement 'CrysAlis RED v. 1.163 (UNIL IC & KUMA 2000)'
_computing_data_collection 'CrysAlis CCD v. 1.163 (UNIL IC & KUMA 2000)'
_computing_data_reduction 'CrysAlis RED v. 1.163 (UNIL IC & KUMA 2000)'
_computing_molecular_graphics
;XP in SHELXTL/PC (Sheldrick, 1990b)
 ORTEP-3 W v. 1.062 (Farrugia 1997)
;
_computing_publication_material
;SHELXL-97 (Sheldrick, 1997) and
 PLATON (Spek, 1990)
;
_computing_structure_refinement 'SHELXL-97 (Sheldrick, 1997)'
_computing_structure_solution 'SHELXS-97 (Sheldrick, 1990)'
_diffrn_ambient_temperature 295.0(2)
_diffrn_detector_area_resol_mean 12.8
_diffrn_measured_fraction_theta_full 0.998
_diffrn_measured_fraction_theta_max 0.998
_diffrn_measurement_device_type 'Gemini A Ultra'
_diffrn_measurement_method \w
_diffrn_radiation_monochromator graphite
_diffrn_radiation_source 'fine-focus sealed tube'
_diffrn_radiation_type MoK\a
_diffrn_radiation_wavelength 0.71073
_diffrn_reflns_av_R_equivalents 0.0305
_diffrn_reflns_av_sigmaI/netI 0.0422
_diffrn_reflns_limit_h_max 10
_diffrn_reflns_limit_h_min -10
_diffrn_reflns_limit_k_max 11
_diffrn_reflns_limit_k_min -11
_diffrn_reflns_limit_l_max 12
_diffrn_reflns_limit_l_min -11
_diffrn_reflns_number 5566
_diffrn_reflns_theta_full 25.05
_diffrn_reflns_theta_max 25.05
_diffrn_reflns_theta_min 3.36
_diffrn_standards_decay_% 0.00
_diffrn_standards_interval_time 22.00
_diffrn_standards_number 7
_exptl_absorpt_coefficient_mu 1.527
_exptl_absorpt_correction_T_max 1.00000
_exptl_absorpt_correction_T_min 0.87791
_exptl_absorpt_correction_type empirical
_exptl_absorpt_process_details 'CrysAlis RED, (2005)'
_exptl_crystal_colour green
_exptl_crystal_density_diffrn 1.675
_exptl_crystal_density_method 'not measured'
_exptl_crystal_description needle
_exptl_crystal_F_000 382
_exptl_crystal_size_max 0.246
_exptl_crystal_size_mid 0.065
_exptl_crystal_size_min 0.063
_refine_diff_density_max 0.298
_refine_diff_density_min -0.267
_refine_diff_density_rms 0.062
_refine_ls_extinction_method none
_refine_ls_goodness_of_fit_ref 1.056
_refine_ls_hydrogen_treatment constr
_refine_ls_matrix_type full
_refine_ls_number_parameters 199
_refine_ls_number_reflns 2604
_refine_ls_number_restraints 0
_refine_ls_restrained_S_all 1.056
_refine_ls_R_factor_all 0.0404
_refine_ls_R_factor_gt 0.0325
_refine_ls_shift/su_max 0.001
_refine_ls_shift/su_mean 0.000
_refine_ls_structure_factor_coef Fsqd
_refine_ls_weighting_details 'w=1/[\s^2^(Fo^2^)+(0.0266P)^2^+0.2434P] where P=(Fo^2^+2Fc^2^)/3'
_refine_ls_weighting_scheme calc
_refine_ls_wR_factor_gt 0.0695
_refine_ls_wR_factor_ref 0.0725
_reflns_number_gt 2262
_reflns_number_total 2604
_reflns_threshold_expression >2sigma(I)
_cod_data_source_file c3nj01541f2.cif
_cod_data_source_block cu133
_cod_original_cell_volume 737.05(8)
_cod_original_sg_symbol_H-M P-1
_cod_database_code 7054021

loop_
_symmetry_equiv_pos_as_xyz
'x, y, z'
'-x, -y, -z'

loop_
_atom_site_label
_atom_site_type_symbol
_atom_site_fract_x
_atom_site_fract_y
_atom_site_fract_z
_atom_site_U_iso_or_equiv
_atom_site_adp_type
_atom_site_occupancy
_atom_site_symmetry_multiplicity
_atom_site_calc_flag
_atom_site_refinement_flags
C1 C -0.0534(4) 0.8191(4) 0.9445(3) 0.0428(7) Uani 1 1 d .
C2 C -0.1572(3) 0.9237(4) 0.8741(3) 0.0398(7) Uani 1 1 d .
C3 C -0.1313(3) 0.9167(3) 0.7352(3) 0.0259(6) Uani 1 1 d .
C4 C 0.3865(3) 0.7280(3) 0.6275(3) 0.0323(6) Uani 1 1 d .
C5 C 0.5097(3) 0.6268(3) 0.6560(3) 0.0340(6) Uani 1 1 d .
C6 C 0.4589(3) 0.4778(3) 0.6892(3) 0.0287(6) Uani 1 1 d .
C7 C 0.0408(3) 0.6478(3) 0.3479(3) 0.0268(6) Uani 1 1 d .
C8 C -0.1005(3) 0.7523(3) 0.3771(3) 0.0244(5) Uani 1 1 d .
Cu1 Cu 0.07950(3) 0.73824(4) 0.56075(3) 0.02659(12) Uani 1 1 d .
H1 H -0.0420 0.7967 1.0399 0.051 Uiso 1 1 calc R
H2 H 0.1020 0.6849 0.8761 0.041 Uiso 1 1 calc R
H2A H -0.2298 0.9865 0.9104 0.048 Uiso 1 1 calc R
H3NA H -0.3022 1.0401 0.6433 0.034 Uiso 1 1 d R
H3NB H -0.1940 0.9499 0.5686 0.034 Uiso 1 1 d R
H4 H 0.3879 0.8374 0.6014 0.039 Uiso 1 1 calc R
H5 H 0.2565 0.4199 0.6955 0.034 Uiso 1 1 calc R
H5A H 0.6067 0.6525 0.6535 0.041 Uiso 1 1 calc R
H5OA H 0.3030 0.4400 0.0442 0.075 Uiso 1 1 d R
H5OB H 0.1938 0.5265 0.1068 0.075 Uiso 1 1 d R
H6NA H 0.6380 0.3282 0.7015 0.049 Uiso 1 1 d R
H6NB H 0.4895 0.2505 0.7308 0.049 Uiso 1 1 d R
H6OA H 0.6291 0.9353 0.2745 0.098 Uiso 1 1 d R
H6OB H 0.5446 1.0694 0.2009 0.098 Uiso 1 1 d R
H7OA H 0.5692 0.3353 0.0375 0.093 Uiso 1 1 d R
H7OB H 0.5167 0.2620 -0.0341 0.093 Uiso 1 1 d R
N1 N -0.0172(2) 0.8120(2) 0.7229(2) 0.0262(5) Uani 1 1 d .
N2 N 0.0289(3) 0.7543(3) 0.8544(2) 0.0345(5) Uani 1 1 d .
N3 N -0.2023(2) 1.0080(2) 0.6173(2) 0.0286(5) Uani 1 1 d .
N4 N 0.2643(2) 0.6521(2) 0.6414(2) 0.0281(5) Uani 1 1 d .
N5 N 0.3129(2) 0.4964(2) 0.6796(2) 0.0281(5) Uani 1 1 d .
N6 N 0.5325(3) 0.3292(3) 0.7362(3) 0.0407(6) Uani 1 1 d .
O1 O 0.1426(2) 0.6353(2) 0.41940(19) 0.0308(4) Uani 1 1 d .
O2 O 0.0465(2) 0.5844(2) 0.2630(2) 0.0397(5) Uani 1 1 d .
O3 O -0.1033(2) 0.7983(2) 0.47869(19) 0.0299(4) Uani 1 1 d .
O4 O -0.1990(2) 0.7824(2) 0.3053(2) 0.0353(4) Uani 1 1 d .
O5 O 0.2488(2) 0.5258(2) 0.0249(2) 0.0501(5) Uani 1 1 d .
O6 O 0.5393(3) 0.9763(3) 0.2735(3) 0.0652(7) Uani 1 1 d .
O7 O 0.4999(3) 0.2761(3) 0.0458(2) 0.0620(7) Uani 1 1 d .

loop_
_atom_site_aniso_label
_atom_site_aniso_U_11
_atom_site_aniso_U_22
_atom_site_aniso_U_33
_atom_site_aniso_U_23
_atom_site_aniso_U_13
_atom_site_aniso_U_12
C1 0.0499(19) 0.0585(18) 0.0235(15) -0.0213(14) -0.0121(13) 0.0090(16)
C2 0.0434(18) 0.0494(17) 0.0287(16) -0.0234(14) -0.0059(13) 0.0122(14)
C3 0.0261(14) 0.0273(13) 0.0232(13) -0.0106(11) -0.0044(11) -0.0004(11)
C4 0.0385(17) 0.0286(14) 0.0332(15) -0.0108(12) -0.0169(12) -0.0021(13)
C5 0.0249(15) 0.0434(16) 0.0339(16) -0.0132(13) -0.0117(12) -0.0026(13)
C6 0.0242(14) 0.0386(15) 0.0262(14) -0.0170(12) -0.0080(11) 0.0064(12)
C7 0.0297(15) 0.0270(13) 0.0211(13) -0.0090(11) -0.0046(11) 0.0004(11)
C8 0.0244(14) 0.0246(12) 0.0238(13) -0.0093(11) -0.0069(11) -0.0005(11)
Cu1 0.02416(19) 0.03541(19) 0.02712(19) -0.01857(15) -0.01229(13) 0.00936(14)
N1 0.0280(12) 0.0310(11) 0.0217(11) -0.0117(9) -0.0116(9) 0.0070(10)
N2 0.0381(14) 0.0425(13) 0.0239(12) -0.0136(10) -0.0155(10) 0.0113(11)
N3 0.0274(12) 0.0319(11) 0.0302(12) -0.0178(10) -0.0099(9) 0.0105(10)
N4 0.0277(12) 0.0321(11) 0.0298(12) -0.0159(10) -0.0138(9) 0.0070(10)
N5 0.0275(12) 0.0271(11) 0.0353(13) -0.0156(10) -0.0136(10) 0.0031(9)
N6 0.0320(14) 0.0403(13) 0.0532(15) -0.0233(12) -0.0156(11) 0.0123(11)
O1 0.0256(10) 0.0411(10) 0.0326(10) -0.0222(9) -0.0122(8) 0.0117(8)
O2 0.0498(13) 0.0491(11) 0.0316(11) -0.0274(10) -0.0159(9) 0.0129(10)
O3 0.0274(10) 0.0399(10) 0.0340(10) -0.0248(9) -0.0145(8) 0.0105(8)
O4 0.0345(11) 0.0425(11) 0.0410(11) -0.0233(9) -0.0237(9) 0.0111(9)
O5 0.0512(14) 0.0551(12) 0.0405(12) -0.0222(10) -0.0059(10) 0.0068(11)
O6 0.0392(13) 0.0466(12) 0.0854(18) -0.0119(12) -0.0090(12) 0.0074(11)
O7 0.0723(17) 0.0610(14) 0.0508(14) -0.0171(12) -0.0185(12) -0.0113(13)

loop_
_atom_type_symbol
_atom_type_description
_atom_type_scat_dispersion_real
_atom_type_scat_dispersion_imag
_atom_type_scat_source
C C 0.0033 0.0016 'International Tables Vol C Tables 4.2.6.8 and 6.1.1.4'
H H 0.0000 0.0000 'International Tables Vol C Tables 4.2.6.8 and 6.1.1.4'
Cu Cu 0.3201 1.2651 'International Tables Vol C Tables 4.2.6.8 and 6.1.1.4'
N N 0.0061 0.0033 'International Tables Vol C Tables 4.2.6.8 and 6.1.1.4'
O O 0.0106 0.0060 'International Tables Vol C Tables 4.2.6.8 and 6.1.1.4'

loop_
_geom_angle_atom_site_label_1
_geom_angle_atom_site_label_2
_geom_angle_atom_site_label_3
_geom_angle
_geom_angle_site_symmetry_1
_geom_angle_site_symmetry_3
O3 Cu1 N4 172.85(8) . .
O3 Cu1 O1 82.81(7) . .
N4 Cu1 O1 91.38(8) . .
O3 Cu1 N1 92.20(8) . .
N4 Cu1 N1 92.80(8) . .
O1 Cu1 N1 169.00(8) . .
O3 Cu1 N3 92.37(7) . 2_576
N4 Cu1 N3 92.28(8) . 2_576
O1 Cu1 N3 94.94(7) . 2_576
N1 Cu1 N3 95.05(7) . 2_576
C3 N1 N2 104.9(2) . .
C3 N1 Cu1 132.81(17) . .
N2 N1 Cu1 122.31(16) . .
C1 N2 N1 111.2(2) . .
C1 N2 H2 124.4 . .
N1 N2 H2 124.4 . .
C3 N3 Cu1 114.63(15) . 2_576
C3 N3 H3NA 116.7 . .
Cu1 N3 H3NA 101.9 2_576 .
C3 N3 H3NB 104.6 . .
Cu1 N3 H3NB 107.0 2_576 .
H3NA N3 H3NB 111.8 . .
C4 N4 N5 104.3(2) . .
C4 N4 Cu1 129.97(17) . .
N5 N4 Cu1 122.60(15) . .
C6 N6 H6NA 116.7 . .
C6 N6 H6NB 116.1 . .
H6NA N6 H6NB 111.0 . .
C6 N5 N4 111.4(2) . .
C6 N5 H5 124.3 . .
N4 N5 H5 124.3 . .
C7 O1 Cu1 113.44(16) . .
C8 O3 Cu1 114.55(16) . .
H5OA O5 H5OB 109.5 . .
H6OA O6 H6OB 109.5 . .
H7OA O7 H7OB 109.5 . .
N2 C1 C2 108.5(2) . .
N2 C1 H1 125.8 . .
C2 C1 H1 125.8 . .
C1 C2 C3 105.1(3) . .
C1 C2 H2A 127.4 . .
C3 C2 H2A 127.4 . .
N1 C3 N3 121.7(2) . .
N1 C3 C2 110.4(2) . .
N3 C3 C2 127.9(2) . .
N4 C4 C5 112.2(2) . .
N4 C4 H4 123.9 . .
C5 C4 H4 123.9 . .
C4 C5 C6 105.1(2) . .
C4 C5 H5A 127.5 . .
C6 C5 H5A 127.5 . .
N5 C6 C5 107.1(2) . .
N5 C6 N6 122.7(2) . .
C5 C6 N6 130.0(2) . .
O2 C7 O1 126.2(2) . .
O2 C7 C8 119.5(2) . .
O1 C7 C8 114.2(2) . .
O4 C8 O3 125.9(2) . .
O4 C8 C7 119.4(2) . .
O3 C8 C7 114.6(2) . .

loop_
_geom_bond_atom_site_label_1
_geom_bond_atom_site_label_2
_geom_bond_distance
_geom_bond_site_symmetry_2
Cu1 O3 1.9551(17) .
Cu1 N4 1.977(2) .
Cu1 O1 1.9833(17) .
Cu1 N1 2.004(2) .
Cu1 N3 2.429(2) 2_576
N1 C3 1.340(3) .
N1 N2 1.364(3) .
N2 C1 1.326(4) .
N2 H2 0.8600 .
N3 C3 1.394(3) .
N3 Cu1 2.429(2) 2_576
N3 H3NA 0.9183 .
N3 H3NB 0.8640 .
N4 C4 1.329(3) .
N4 N5 1.364(3) .
N6 C6 1.386(3) .
N6 H6NA 0.9232 .
N6 H6NB 0.9002 .
N5 C6 1.332(3) .
N5 H5 0.8600 .
O1 C7 1.284(3) .
O2 C7 1.229(3) .
O3 C8 1.274(3) .
O4 C8 1.228(3) .
O5 H5OA 0.8501 .
O5 H5OB 0.8500 .
O6 H6OA 0.8500 .
O6 H6OB 0.8501 .
O7 H7OA 0.8500 .
O7 H7OB 0.8499 .
C1 C2 1.357(4) .
C1 H1 0.9300 .
C2 C3 1.398(4) .
C2 H2A 0.9300 .
C4 C5 1.364(4) .
C4 H4 0.9300 .
C5 C6 1.381(4) .
C5 H5A 0.9300 .
C7 C8 1.543(4) .

loop_
_geom_hbond_atom_site_label_D
_geom_hbond_atom_site_label_H
_geom_hbond_atom_site_label_A
_geom_hbond_distance_DH
_geom_hbond_distance_HA
_geom_hbond_distance_DA
_geom_hbond_angle_DHA
_geom_hbond_site_symmetry_A
N2 H2 O5 0.86 2.20 2.991(3) 153.6 1_556
N3 H3NA O6 0.92 2.08 2.954(3) 158.8 2_576
N5 H5 O4 0.86 2.02 2.836(3) 158.9 2_566
N6 H6NB O6 0.90 2.18 3.039(3) 160.7 2_666
N6 H6NA O1 0.92 2.01 2.919(3) 166.7 2_666
O6 H6OA O4 0.85 1.95 2.776(3) 163.0 1_655
O6 H6OB O7 0.85 1.95 2.780(3) 165.2 1_565
O7 H7OA O5 0.85 2.01 2.848(3) 167.8 2_665
O7 H7OB N6 0.85 2.10 2.901(3) 156.0 1_554
C1 H1 O2 0.93 2.51 3.299(3) 143.1 1_556
N2 H2 N4 0.86 2.56 2.986(3) 111.2 .
N3 H3NB O3 0.86 1.98 2.803(3) 159.2 .
O5 H5OA O7 0.85 2.18 2.999(3) 161.4 .
O5 H5OB O2 0.85 2.00 2.832(3) 164.9 .
